data_7712293
loop_
_publ_author_name
'Hay, Moya A.'
'Gable, Robert W.'
'Boskovic, Colette'

_publ_section_title
;
 Modulating the electronic properties of divalent lanthanoid complexes
 with subtle ligand tuning
;
_journal_name_full 'Dalton Transactions'
_journal_paper_doi 10.1039/D2DT03782C
_journal_year 2023
_chemical_formula_moiety '1.56(C26.918 H30.763 Eu0.641 N5.127), 2(C24 H20 B)'
_chemical_formula_sum 'C90 H88 B2 Eu N8'
_chemical_formula_weight 1455.26
_space_group_crystal_system triclinic
_space_group_IT_number 2
_space_group_name_Hall '-P 1'
_space_group_name_H-M_alt 'P -1'
_atom_sites_solution_hydrogens geom
_atom_sites_solution_primary dual
_audit_creation_date 2023-02-09
_audit_creation_method
;
Olex2 1.5
(compiled 2022.04.07 svn.rca3783a0 for OlexSys, GUI svn.r6498)
;
_audit_update_record
;
2023-02-11 deposited with the CCDC.	2023-02-14 downloaded from the CCDC.
;
_cell_angle_alpha 104.24(3)
_cell_angle_beta 110.37(3)
_cell_angle_gamma 108.29(3)
_cell_formula_units_Z 1
_cell_length_a 10.940(3)
_cell_length_b 13.650(3)
_cell_length_c 14.736(4)
_cell_measurement_reflns_used 66025
_cell_measurement_temperature 100.15
_cell_measurement_theta_max 32.261
_cell_measurement_theta_min 1.223
_cell_volume 1796.0(12)
_computing_cell_refinement 'XDS (Kabsch, 2010)'
_computing_data_collection 'AS QEGUI'
_computing_data_reduction 'XDS (Kabsch, 2010)'
_computing_molecular_graphics 'Olex2 1.5 (Dolomanov et al., 2009)'
_computing_publication_material 'Olex2 1.5 (Dolomanov et al., 2009)'
_computing_structure_refinement 'SHELXL 2018/3 (Sheldrick, 2015)'
_computing_structure_solution 'SHELXT 2018/2 (Sheldrick, 2018)'
_diffrn_ambient_temperature 100.15
_diffrn_detector_area_resol_mean 13.3
_diffrn_measured_fraction_theta_full 0.935
_diffrn_measured_fraction_theta_max 0.743
_diffrn_measurement_device_type 'MX1 Beamline Australian Synchrotron'
_diffrn_measurement_method 'Omega Scan'
_diffrn_radiation_monochromator 'Silicon Double Crystal'
_diffrn_radiation_type Synchrotron
_diffrn_radiation_wavelength 0.71073
_diffrn_reflns_av_R_equivalents 0.0373
_diffrn_reflns_av_unetI/netI 0.0346
_diffrn_reflns_Laue_measured_fraction_full 0.935
_diffrn_reflns_Laue_measured_fraction_max 0.743
_diffrn_reflns_limit_h_max 14
_diffrn_reflns_limit_h_min -14
_diffrn_reflns_limit_k_max 17
_diffrn_reflns_limit_k_min -17
_diffrn_reflns_limit_l_max 21
_diffrn_reflns_limit_l_min -21
_diffrn_reflns_number 32556
_diffrn_reflns_point_group_measured_fraction_full 0.935
_diffrn_reflns_point_group_measured_fraction_max 0.743
_diffrn_reflns_theta_full 25.242
_diffrn_reflns_theta_max 32.150
_diffrn_reflns_theta_min 1.608
_exptl_absorpt_coefficient_mu 0.928
_exptl_absorpt_correction_T_max 1
_exptl_absorpt_correction_T_min 0.928
_exptl_absorpt_correction_type multi-scan
_exptl_absorpt_process_details 'SADABS-2012/1 (Bruker,2012)'
_exptl_crystal_colour yellow
_exptl_crystal_colour_primary yellow
_exptl_crystal_density_diffrn 1.346
_exptl_crystal_description block
_exptl_crystal_F_000 757
_exptl_crystal_size_max 0.05
_exptl_crystal_size_mid 0.05
_exptl_crystal_size_min 0.05
_refine_diff_density_max 2.022
_refine_diff_density_min -1.774
_refine_diff_density_rms 0.095
_refine_ls_extinction_method none
_refine_ls_goodness_of_fit_ref 1.064
_refine_ls_hydrogen_treatment constr
_refine_ls_matrix_type full
_refine_ls_number_parameters 563
_refine_ls_number_reflns 9390
_refine_ls_number_restraints 136
_refine_ls_restrained_S_all 1.076
_refine_ls_R_factor_all 0.0358
_refine_ls_R_factor_gt 0.0355
_refine_ls_shift/su_max 0.001
_refine_ls_shift/su_mean 0.000
_refine_ls_structure_factor_coef Fsqd
_refine_ls_weighting_details 'w=1/[\s^2^(Fo^2^)+(0.0576P)^2^+0.9474P] where P=(Fo^2^+2Fc^2^)/3'
_refine_ls_weighting_scheme calc
_refine_ls_wR_factor_gt 0.0927
_refine_ls_wR_factor_ref 0.0930
_reflns_Friedel_coverage 0.000
_reflns_number_gt 9345
_reflns_number_total 9390
_reflns_threshold_expression 'I > 2\s(I)'
_cod_data_source_file d2dt03782c2.cif
_cod_data_source_block 3-Eu
_cod_original_cell_volume 1795.9(9)
_cod_database_code 7712293
_shelx_shelxl_version_number 2018/3
_shelx_space_group_comment
;
The symmetry employed for this shelxl refinement is uniquely defined
by the following loop, which should always be used as a source of
symmetry information in preference to the above space-group names.
They are only intended as comments.
;
_exptl_absorpt_special_details
;
SADABS-2012/1 (Bruker,2012) was used for absorption correction.
;
_diffrn_measurement_detector_type 'Dectris Eiger2 9M'
_olex2_refinement_description
;
1. Shared sites
{Eu1A, Eu1}
2. Others
 Fixed Uiso: H1A(0.034) H1B(0.034) H3(0.035) H4(0.035) H5(0.035) H7A(0.06)
 H7B(0.06) H7C(0.06) H8A(0.034) H8B(0.034) H10(0.053) H11(0.039) H12(0.039)
 H14A(0.078) H14B(0.078) H14C(0.078) H15A(0.036) H15B(0.036) H17(0.057)
 H18(0.052) H19(0.047) H21A(0.07) H21B(0.07) H21C(0.07) H1AA(0.035) H1AB(0.035)
 H3A(0.035) H4A(0.035) H5A(0.035) H7AA(0.06) H7AB(0.06) H7AC(0.06) H8AA(0.036)
 H8AB(0.036) H10A(0.053) H11A(0.039) H12A(0.039) H14D(0.078) H14E(0.078)
 H14F(0.078) H15C(0.036) H15D(0.036) H17A(0.057) H18A(0.052) H19A(0.047)
 H21D(0.07) H21E(0.07) H21F(0.07) H23(0.041) H24(0.047) H25(0.047) H26(0.052)
 H27(0.046) H29(0.039) H30(0.045) H31(0.045) H32(0.043) H33(0.04) H35(0.034)
 H36(0.037) H37(0.037) H38(0.036) H39(0.033) H41(0.038) H42(0.044) H43(0.046)
 H44(0.046) H45(0.041)
 Fixed X: Eu1(0.5) H1A(0.854229) H1B(0.821282) H3(1.011093) H4(1.091275)
 H5(0.996925) H7A(0.738068) H7B(0.708544) H7C(0.860605) H8A(0.662855)
 H8B(0.498784) H10(0.722057) H11(0.687488) H12(0.553585) H14A(0.373312)
 H14B(0.372913) H14C(0.4996) H15A(0.654983) H15B(0.676465) H17(0.467858)
 H18(0.234344) H19(0.09657) H21A(0.116741) H21B(0.071358) H21C(0.21536)
 Eu1A(0.5) H1AA(0.667016) H1AB(0.794146) H3A(0.994977) H4A(1.133765)
 H5A(1.022274) H7AA(0.692902) H7AB(0.768831) H7AC(0.852853) H8AA(0.815553)
 H8AB(0.767417) H10A(0.716559) H11A(0.646417) H12A(0.520766) H14D(0.451967)
 H14E(0.322175) H14F(0.452535) H15C(0.484978) H15D(0.591317) H17A(0.451894)
 H18A(0.261613) H19A(0.117849) H21D(0.185508) H21E(0.05961) H21F(0.188019)
 H23(0.174816) H24(0.33152) H25(0.337569) H26(0.17949) H27(0.027699)
 H29(0.275577) H30(0.436368) H31(0.376313) H32(0.154677) H33(-0.00234) H35(-
 0.033622) H36(-0.1938) H37(-0.382049) H38(-0.404609) H39(-0.237513) H41(-
 0.303856) H42(-0.420623) H43(-0.288642) H44(-0.038986) H45(0.07705)
 Fixed Y: Eu1(0.5) H1A(0.839617) H1B(0.751146) H3(0.825962) H4(0.715366)
 H5(0.522892) H7A(0.379161) H7B(0.352019) H7C(0.370888) H8A(0.865096)
 H8B(0.772221) H10(0.9042) H11(0.847398) H12(0.655589) H14A(0.470528)
 H14B(0.444725) H14C(0.445256) H15A(0.840129) H15B(0.737735) H17(0.847582)
 H18(0.764827) H19(0.570645) H21A(0.407841) H21B(0.398383) H21C(0.388111)
 Eu1A(0.5) H1AA(0.739759) H1AB(0.837401) H3A(0.823581) H4A(0.724077)
 H5A(0.529494) H7AA(0.386437) H7AB(0.361337) H7AC(0.394733) H8AA(0.766759)
 H8AB(0.86629) H10A(0.909467) H11A(0.854552) H12A(0.664177) H14D(0.475168)
 H14E(0.464688) H14F(0.441862) H15C(0.776913) H15D(0.859569) H17A(0.861399)
 H18A(0.759836) H19A(0.570078) H21D(0.404648) H21E(0.405188) H21F(0.382882)
 H23(0.360423) H24(0.549831) H25(0.648703) H26(0.553689) H27(0.362493)
 H29(0.279579) H30(0.199755) H31(0.018027) H32(-0.08179) H33(0.000094)
 H35(0.048706) H36(-0.022004) H37(0.031337) H38(0.158261) H39(0.234896)
 H41(0.113195) H42(0.071972) H43(0.089285) H44(0.142138) H45(0.18477)
 Fixed Z: Eu1(0.5) H1A(0.703067) H1B(0.593456) H3(0.848098) H4(0.934013)
 H5(0.834902) H7A(0.565961) H7B(0.658061) H7C(0.658261) H8A(0.591119)
 H8B(0.538555) H10(0.461193) H11(0.28647) H12(0.175871) H14A(0.147384)
 H14B(0.247527) H14C(0.216693) H15A(0.738409) H15B(0.763857) H17(0.774434)
 H18(0.758304) H19(0.658894) H21A(0.470556) H21B(0.561363) H21C(0.567045)
 Eu1A(0.5) H1AA(0.76452) H1AB(0.764283) H3A(0.875323) H4A(0.912471)
 H5A(0.81067) H7AA(0.569128) H7AB(0.669323) H7AC(0.603689) H8AA(0.596778)
 H8AB(0.612774) H10A(0.463121) H11A(0.282094) H12A(0.173009) H14D(0.156921)
 H14E(0.186513) H14F(0.253829) H15C(0.543844) H15D(0.66528) H17A(0.759916)
 H18A(0.789481) H19A(0.684759) H21D(0.49693) H21E(0.528386) H21F(0.59929)
 H23(0.758603) H24(0.855184) H25(1.011986) H26(1.067971) H27(0.974137)
 H29(0.960002) H30(1.002272) H31(0.892041) H32(0.737955) H33(0.692951)
 H35(0.897773) H36(0.961544) H37(0.944495) H38(0.865368) H39(0.808884)
 H41(0.64776) H42(0.468496) H43(0.372368) H44(0.45929) H45(0.638092)
;
_olex2_submission_special_instructions 'No special instructions were received'

loop_
_space_group_symop_operation_xyz
'x, y, z'
'-x, -y, -z'

loop_
_atom_site_label
_atom_site_type_symbol
_atom_site_fract_x
_atom_site_fract_y
_atom_site_fract_z
_atom_site_U_iso_or_equiv
_atom_site_adp_type
_atom_site_occupancy
_atom_site_site_symmetry_order
_atom_site_calc_flag
_atom_site_refinement_flags_posn
_atom_site_refinement_flags_adp
_atom_site_refinement_flags_occupancy
_atom_site_disorder_assembly
_atom_site_disorder_group
Eu1 Eu 0.500000 0.500000 0.500000 0.02570(5) Uani 0.641(2) 2 d DS . P A 1
N1 N 0.6447(7) 0.7241(5) 0.6171(4) 0.0260(15) Uani 0.641(2) 1 d D U P A 1
N2 N 0.7919(3) 0.5794(2) 0.6564(2) 0.0259(5) Uani 0.641(2) 1 d D . P A 1
N3 N 0.5376(10) 0.6364(5) 0.3879(5) 0.0342(15) Uani 0.641(2) 1 d D . P A 1
N4 N 0.3806(4) 0.5946(3) 0.6214(2) 0.0289(6) Uani 0.641(2) 1 d D . P A 1
C1 C 0.8007(3) 0.7591(3) 0.6545(2) 0.0281(6) Uani 0.641(2) 1 d D U P A 1
H1A H 0.854229 0.839617 0.703067 0.034 Uiso 0.641(2) 1 calc R U P A 1
H1B H 0.821282 0.751146 0.593456 0.034 Uiso 0.641(2) 1 calc R U P A 1
C2 C 0.8555(3) 0.6914(3) 0.7110(2) 0.0256(5) Uani 0.641(2) 1 d D . P A 1
C3 C 0.9685(6) 0.7464(6) 0.8129(4) 0.0292(9) Uani 0.641(2) 1 d D . P A 1
H3 H 1.011093 0.825962 0.848098 0.035 Uiso 0.641(2) 1 calc R U P A 1
C4 C 1.0182(7) 0.6816(7) 0.8626(6) 0.0293(11) Uani 0.641(2) 1 d D . P A 1
H4 H 1.091275 0.715366 0.934013 0.035 Uiso 0.641(2) 1 calc R U P A 1
C5 C 0.9584(6) 0.5674(6) 0.8052(5) 0.0293(10) Uani 0.641(2) 1 d D . P A 1
H5 H 0.996925 0.522892 0.834902 0.035 Uiso 0.641(2) 1 calc R U P A 1
C6 C 0.8424(12) 0.5169(7) 0.7047(8) 0.0257(14) Uani 0.641(2) 1 d D . P A 1
C7 C 0.7823(14) 0.3943(7) 0.6413(9) 0.0399(18) Uani 0.641(2) 1 d D . P A 1
H7A H 0.738068 0.379161 0.565961 0.060 Uiso 0.641(2) 1 calc R U P A 1
H7B H 0.708544 0.352019 0.658061 0.060 Uiso 0.641(2) 1 calc R U P A 1
H7C H 0.860605 0.370888 0.658261 0.060 Uiso 0.641(2) 1 calc R U P A 1
C8 C 0.5982(3) 0.7835(3) 0.5512(2) 0.0281(5) Uani 0.641(2) 1 d D U P A 1
H8A H 0.662855 0.865096 0.591119 0.034 Uiso 0.641(2) 1 calc R U P A 1
H8B H 0.498784 0.772221 0.538555 0.034 Uiso 0.641(2) 1 calc R U P A 1
C9 C 0.5983(3) 0.7474(3) 0.4460(3) 0.0275(6) Uani 0.641(2) 1 d D . P A 1
C10 C 0.6652(15) 0.8274(8) 0.4136(8) 0.0439(7) Uani 0.641(2) 1 d D . P A 1
H10 H 0.722057 0.904200 0.461193 0.053 Uiso 0.641(2) 1 calc R U P A 1
C11 C 0.6481(8) 0.7939(7) 0.3116(7) 0.0321(11) Uani 0.641(2) 1 d D . P A 1
H11 H 0.687488 0.847398 0.286470 0.039 Uiso 0.641(2) 1 calc R U P A 1
C12 C 0.5722(7) 0.6809(7) 0.2475(7) 0.0322(11) Uani 0.641(2) 1 d D . P A 1
H12 H 0.553585 0.655589 0.175871 0.039 Uiso 0.641(2) 1 calc R U P A 1
C13 C 0.5228(16) 0.6037(8) 0.2882(6) 0.0313(17) Uani 0.641(2) 1 d D . P A 1
C14 C 0.434(2) 0.4803(9) 0.2189(12) 0.0519(15) Uani 0.641(2) 1 d D . P A 1
H14A H 0.373312 0.470528 0.147384 0.078 Uiso 0.641(2) 1 calc R U P A 1
H14B H 0.372913 0.444725 0.247527 0.078 Uiso 0.641(2) 1 calc R U P A 1
H14C H 0.499600 0.445256 0.216693 0.078 Uiso 0.641(2) 1 calc R U P A 1
C15 C 0.6189(3) 0.7574(3) 0.7090(2) 0.0301(6) Uani 0.641(2) 1 d D U P A 1
H15A H 0.654983 0.840129 0.738409 0.036 Uiso 0.641(2) 1 calc R U P A 1
H15B H 0.676465 0.737735 0.763857 0.036 Uiso 0.641(2) 1 calc R U P A 1
C16 C 0.4620(3) 0.7034(3) 0.6857(2) 0.0292(5) Uani 0.641(2) 1 d D . P A 1
C17 C 0.4085(12) 0.7692(9) 0.7342(8) 0.0476(18) Uani 0.641(2) 1 d D . P A 1
H17 H 0.467858 0.847582 0.774434 0.057 Uiso 0.641(2) 1 calc R U P A 1
C18 C 0.2708(15) 0.7215(11) 0.7242(11) 0.0433(18) Uani 0.641(2) 1 d D . P A 1
H18 H 0.234344 0.764827 0.758304 0.052 Uiso 0.641(2) 1 calc R U P A 1
C19 C 0.1887(11) 0.6084(10) 0.6629(7) 0.0391(15) Uani 0.641(2) 1 d D . P A 1
H19 H 0.096570 0.570645 0.658894 0.047 Uiso 0.641(2) 1 calc R U P A 1
C20 C 0.2390(10) 0.5492(8) 0.6068(8) 0.0316(14) Uani 0.641(2) 1 d D . P A 1
C21 C 0.1533(18) 0.4253(9) 0.5463(15) 0.0469(16) Uani 0.641(2) 1 d D . P A 1
H21A H 0.116741 0.407841 0.470556 0.070 Uiso 0.641(2) 1 calc R U P A 1
H21B H 0.071358 0.398383 0.561363 0.070 Uiso 0.641(2) 1 calc R U P A 1
H21C H 0.215360 0.388111 0.567045 0.070 Uiso 0.641(2) 1 calc R U P A 1
Eu1A Eu 0.500000 0.500000 0.500000 0.02570(5) Uani 0.359(2) 2 d DS . P A 2
N1A N 0.6350(12) 0.7272(9) 0.6171(9) 0.026(3) Uani 0.359(2) 1 d D U P A 2
N2A N 0.7640(6) 0.5849(5) 0.6793(4) 0.0259(5) Uani 0.359(2) 1 d D . P A 2
N3A N 0.565(2) 0.6394(9) 0.3946(9) 0.0342(15) Uani 0.359(2) 1 d D . P A 2
N4A N 0.3512(7) 0.6079(6) 0.5963(5) 0.0289(6) Uani 0.359(2) 1 d D . P A 2
C1A C 0.7291(6) 0.7557(5) 0.7295(4) 0.0292(10) Uani 0.359(2) 1 d D U P A 2
H1AA H 0.667016 0.739759 0.764520 0.035 Uiso 0.359(2) 1 calc R U P A 2
H1AB H 0.794146 0.837401 0.764283 0.035 Uiso 0.359(2) 1 calc R U P A 2
C2A C 0.8206(5) 0.6926(4) 0.7464(4) 0.0256(5) Uani 0.359(2) 1 d D . P A 2
C3A C 0.9570(12) 0.7463(12) 0.8320(8) 0.0292(9) Uani 0.359(2) 1 d D . P A 2
H3A H 0.994977 0.823581 0.875323 0.035 Uiso 0.359(2) 1 calc R U P A 2
C4A C 1.0386(15) 0.6878(13) 0.8550(13) 0.0293(11) Uani 0.359(2) 1 d D . P A 2
H4A H 1.133765 0.724077 0.912471 0.035 Uiso 0.359(2) 1 calc R U P A 2
C5A C 0.9767(13) 0.5752(12) 0.7912(10) 0.0293(10) Uani 0.359(2) 1 d D . P A 2
H5A H 1.022274 0.529494 0.810670 0.035 Uiso 0.359(2) 1 calc R U P A 2
C6A C 0.848(2) 0.5287(14) 0.6991(16) 0.0257(14) Uani 0.359(2) 1 d D . P A 2
C7A C 0.785(3) 0.4074(14) 0.6293(18) 0.0399(18) Uani 0.359(2) 1 d D . P A 2
H7AA H 0.692902 0.386437 0.569128 0.060 Uiso 0.359(2) 1 calc R U P A 2
H7AB H 0.768831 0.361337 0.669323 0.060 Uiso 0.359(2) 1 calc R U P A 2
H7AC H 0.852853 0.394733 0.603689 0.060 Uiso 0.359(2) 1 calc R U P A 2
C8A C 0.7308(6) 0.7839(5) 0.5774(4) 0.0298(10) Uani 0.359(2) 1 d D U P A 2
H8AA H 0.815553 0.766759 0.596778 0.036 Uiso 0.359(2) 1 calc R U P A 2
H8AB H 0.767417 0.866290 0.612774 0.036 Uiso 0.359(2) 1 calc R U P A 2
C9A C 0.6564(6) 0.7492(5) 0.4585(5) 0.0275(6) Uani 0.359(2) 1 d D . P A 2
C10A C 0.673(3) 0.8322(15) 0.4177(15) 0.0439(7) Uani 0.359(2) 1 d D . P A 2
H10A H 0.716559 0.909467 0.463121 0.053 Uiso 0.359(2) 1 calc R U P A 2
C11A C 0.6255(18) 0.7998(15) 0.3107(14) 0.0321(11) Uani 0.359(2) 1 d D . P A 2
H11A H 0.646417 0.854552 0.282094 0.039 Uiso 0.359(2) 1 calc R U P A 2
C12A C 0.5480(17) 0.6883(15) 0.2463(13) 0.0322(11) Uani 0.359(2) 1 d D . P A 2
H12A H 0.520766 0.664177 0.173009 0.039 Uiso 0.359(2) 1 calc R U P A 2
C13A C 0.509(3) 0.6096(14) 0.2884(11) 0.0313(17) Uani 0.359(2) 1 d D . P A 2
C14A C 0.427(4) 0.4872(17) 0.215(2) 0.0519(15) Uani 0.359(2) 1 d D . P A 2
H14D H 0.451967 0.475168 0.156921 0.078 Uiso 0.359(2) 1 calc R U P A 2
H14E H 0.322175 0.464688 0.186513 0.078 Uiso 0.359(2) 1 calc R U P A 2
H14F H 0.452535 0.441862 0.253829 0.078 Uiso 0.359(2) 1 calc R U P A 2
C15A C 0.5346(6) 0.7795(5) 0.6155(4) 0.0301(10) Uani 0.359(2) 1 d D U P A 2
H15C H 0.484978 0.776913 0.543844 0.036 Uiso 0.359(2) 1 calc R U P A 2
H15D H 0.591317 0.859569 0.665280 0.036 Uiso 0.359(2) 1 calc R U P A 2
C16A C 0.4219(6) 0.7209(5) 0.6454(4) 0.0292(5) Uani 0.359(2) 1 d D . P A 2
C17A C 0.396(2) 0.7824(17) 0.7217(15) 0.0476(18) Uani 0.359(2) 1 d D . P A 2
H17A H 0.451894 0.861399 0.759916 0.057 Uiso 0.359(2) 1 calc R U P A 2
C18A C 0.284(3) 0.722(2) 0.739(2) 0.0433(18) Uani 0.359(2) 1 d D . P A 2
H18A H 0.261613 0.759836 0.789481 0.052 Uiso 0.359(2) 1 calc R U P A 2
C19A C 0.205(2) 0.608(2) 0.6822(16) 0.0391(15) Uani 0.359(2) 1 d D . P A 2
H19A H 0.117849 0.570078 0.684759 0.047 Uiso 0.359(2) 1 calc R U P A 2
C20A C 0.250(2) 0.5478(15) 0.6216(19) 0.0316(14) Uani 0.359(2) 1 d D . P A 2
C21A C 0.163(3) 0.4246(17) 0.556(3) 0.0469(16) Uani 0.359(2) 1 d D . P A 2
H21D H 0.185508 0.404648 0.496930 0.070 Uiso 0.359(2) 1 calc R U P A 2
H21E H 0.059610 0.405188 0.528386 0.070 Uiso 0.359(2) 1 calc R U P A 2
H21F H 0.188019 0.382882 0.599290 0.070 Uiso 0.359(2) 1 calc R U P A 2
C22 C 0.0832(2) 0.33638(17) 0.85549(16) 0.0283(4) Uani 1 1 d . . . . .
C23 C 0.1761(2) 0.3982(2) 0.82261(18) 0.0342(4) Uani 1 1 d . . . . .
H23 H 0.174816 0.360423 0.758603 0.041 Uiso 1 1 calc R U . . .
C24 C 0.2695(2) 0.5121(2) 0.8799(2) 0.0390(5) Uani 1 1 d . . . . .
H24 H 0.331520 0.549831 0.855184 0.047 Uiso 1 1 calc R U . . .
C25 C 0.2731(2) 0.5710(2) 0.9723(2) 0.0392(5) Uani 1 1 d . . . . .
H25 H 0.337569 0.648703 1.011986 0.047 Uiso 1 1 calc R U . . .
C26 C 0.1807(2) 0.5143(2) 1.0057(2) 0.0436(6) Uani 1 1 d . . . . .
H26 H 0.179490 0.553689 1.067971 0.052 Uiso 1 1 calc R U . . .
C27 C 0.0890(2) 0.3994(2) 0.94856(19) 0.0382(5) Uani 1 1 d . . . . .
H27 H 0.027699 0.362493 0.974137 0.046 Uiso 1 1 calc R U . . .
C28 C 0.1157(2) 0.14854(17) 0.82233(17) 0.0282(4) Uani 1 1 d . . . . .
C29 C 0.2496(2) 0.2059(2) 0.91391(18) 0.0326(4) Uani 1 1 d . . . . .
H29 H 0.275577 0.279579 0.960002 0.039 Uiso 1 1 calc R U . . .
C30 C 0.3463(2) 0.1582(2) 0.93968(19) 0.0371(5) Uani 1 1 d . . . . .
H30 H 0.436368 0.199755 1.002272 0.045 Uiso 1 1 calc R U . . .
C31 C 0.3113(3) 0.0508(2) 0.8744(2) 0.0375(5) Uani 1 1 d . . . . .
H31 H 0.376313 0.018027 0.892041 0.045 Uiso 1 1 calc R U . . .
C32 C 0.1804(3) -0.0078(2) 0.7832(2) 0.0362(4) Uani 1 1 d . . . . .
H32 H 0.154677 -0.081790 0.737955 0.043 Uiso 1 1 calc R U . . .
C33 C 0.0857(2) 0.04111(19) 0.75716(19) 0.0330(4) Uani 1 1 d . . . . .
H33 H -0.002340 0.000094 0.692951 0.040 Uiso 1 1 calc R U . . .
C34 C -0.11656(19) 0.14879(16) 0.84386(15) 0.0263(3) Uani 1 1 d . . . . .
C35 C -0.1081(2) 0.07230(18) 0.89119(15) 0.0280(4) Uani 1 1 d . . . . .
H35 H -0.033622 0.048706 0.897773 0.034 Uiso 1 1 calc R U . . .
C36 C -0.2044(2) 0.02908(19) 0.92920(16) 0.0307(4) Uani 1 1 d . . . . .
H36 H -0.193800 -0.022004 0.961544 0.037 Uiso 1 1 calc R U . . .
C37 C -0.3155(2) 0.06099(19) 0.91958(16) 0.0309(4) Uani 1 1 d . . . . .
H37 H -0.382049 0.031337 0.944495 0.037 Uiso 1 1 calc R U . . .
C38 C -0.3283(2) 0.13664(18) 0.87317(16) 0.0297(4) Uani 1 1 d . . . . .
H38 H -0.404609 0.158261 0.865368 0.036 Uiso 1 1 calc R U . . .
C39 C -0.2291(2) 0.18102(18) 0.83794(15) 0.0278(3) Uani 1 1 d . . . . .
H39 H -0.237513 0.234896 0.808884 0.033 Uiso 1 1 calc R U . . .
C40 C -0.0974(2) 0.15850(17) 0.66713(16) 0.0279(3) Uani 1 1 d . . . . .
C41 C -0.2479(2) 0.12132(18) 0.61083(17) 0.0316(4) Uani 1 1 d . . . . .
H41 H -0.303856 0.113195 0.647760 0.038 Uiso 1 1 calc R U . . .
C42 C -0.3188(2) 0.0958(2) 0.50291(18) 0.0367(4) Uani 1 1 d . . . . .
H42 H -0.420623 0.071972 0.468496 0.044 Uiso 1 1 calc R U . . .
C43 C -0.2413(3) 0.1049(2) 0.44544(18) 0.0381(4) Uani 1 1 d . . . . .
H43 H -0.288642 0.089285 0.372368 0.046 Uiso 1 1 calc R U . . .
C44 C -0.0935(3) 0.1374(2) 0.49743(19) 0.0380(5) Uani 1 1 d . . . . .
H44 H -0.038986 0.142138 0.459290 0.046 Uiso 1 1 calc R U . . .
C45 C -0.0244(2) 0.16307(19) 0.60488(18) 0.0339(4) Uani 1 1 d . . . . .
H45 H 0.077050 0.184770 0.638092 0.041 Uiso 1 1 calc R U . . .
B1 B -0.0062(2) 0.19831(19) 0.79601(18) 0.0267(4) Uani 1 1 d . . . . .

loop_
_atom_site_aniso_label
_atom_site_aniso_U_11
_atom_site_aniso_U_22
_atom_site_aniso_U_33
_atom_site_aniso_U_23
_atom_site_aniso_U_13
_atom_site_aniso_U_12
Eu1 0.02815(7) 0.01986(8) 0.02343(7) 0.01084(5) 0.00980(5) 0.00464(5)
N1 0.030(2) 0.023(2) 0.021(2) 0.0098(17) 0.0110(17) 0.0081(18)
N2 0.0256(12) 0.0245(11) 0.0244(13) 0.0096(9) 0.0111(8) 0.0079(9)
N3 0.052(4) 0.0267(11) 0.0319(11) 0.0186(8) 0.0238(17) 0.0166(14)
N4 0.0305(15) 0.0303(14) 0.0243(16) 0.0126(10) 0.0123(13) 0.0105(9)
C1 0.0260(12) 0.0220(15) 0.0295(13) 0.0109(10) 0.0105(10) 0.0046(10)
C2 0.0253(11) 0.0237(13) 0.0254(12) 0.0104(9) 0.0123(8) 0.0070(9)
C3 0.0281(13) 0.0274(12) 0.025(2) 0.0094(15) 0.0108(12) 0.0062(10)
C4 0.021(2) 0.0359(15) 0.0264(15) 0.0124(10) 0.0107(13) 0.0075(16)
C5 0.0217(17) 0.0322(16) 0.037(2) 0.0169(12) 0.0149(11) 0.0114(14)
C6 0.0252(11) 0.024(2) 0.0303(14) 0.0152(14) 0.0152(11) 0.0082(15)
C7 0.0375(12) 0.026(2) 0.045(3) 0.0115(19) 0.0105(16) 0.0138(17)
C8 0.0323(13) 0.0197(15) 0.0334(14) 0.0142(10) 0.0161(11) 0.0089(10)
C9 0.0288(16) 0.0274(14) 0.0337(13) 0.0185(10) 0.0169(14) 0.0132(13)
C10 0.0583(19) 0.0301(16) 0.0472(15) 0.0254(12) 0.0262(14) 0.0143(13)
C11 0.023(3) 0.0457(18) 0.0492(12) 0.0369(12) 0.0227(17) 0.0205(15)
C12 0.030(3) 0.049(2) 0.0371(11) 0.0304(11) 0.0202(17) 0.0246(16)
C13 0.037(3) 0.0391(16) 0.0317(10) 0.0226(9) 0.0195(10) 0.0222(15)
C14 0.085(3) 0.040(2) 0.0286(15) 0.0199(14) 0.0237(17) 0.0225(18)
C15 0.0332(13) 0.0243(16) 0.0275(13) 0.0074(10) 0.0145(11) 0.0080(11)
C16 0.0359(14) 0.0284(14) 0.0282(14) 0.0150(10) 0.0178(12) 0.0135(10)
C17 0.053(2) 0.035(3) 0.053(3) 0.0076(18) 0.035(2) 0.0139(15)
C18 0.054(3) 0.0521(17) 0.052(4) 0.033(2) 0.037(3) 0.0337(17)
C19 0.039(3) 0.0501(16) 0.054(4) 0.039(3) 0.029(3) 0.0278(17)
C20 0.0312(16) 0.0391(13) 0.026(3) 0.0211(15) 0.012(2) 0.0127(11)
C21 0.032(2) 0.0406(15) 0.063(3) 0.0204(15) 0.024(2) 0.0090(12)
Eu1A 0.02815(7) 0.01986(8) 0.02343(7) 0.01084(5) 0.00980(5) 0.00464(5)
N1A 0.019(3) 0.024(4) 0.033(5) 0.013(3) 0.011(3) 0.008(3)
N2A 0.0256(12) 0.0245(11) 0.0244(13) 0.0096(9) 0.0111(8) 0.0079(9)
N3A 0.052(4) 0.0267(11) 0.0319(11) 0.0186(8) 0.0238(17) 0.0166(14)
N4A 0.0305(15) 0.0303(14) 0.0243(16) 0.0126(10) 0.0123(13) 0.0105(9)
C1A 0.033(2) 0.021(3) 0.027(2) 0.0084(17) 0.0081(18) 0.0110(19)
C2A 0.0253(11) 0.0237(13) 0.0254(12) 0.0104(9) 0.0123(8) 0.0070(9)
C3A 0.0281(13) 0.0274(12) 0.025(2) 0.0094(15) 0.0108(12) 0.0062(10)
C4A 0.021(2) 0.0359(15) 0.0264(15) 0.0124(10) 0.0107(13) 0.0075(16)
C5A 0.0217(17) 0.0322(16) 0.037(2) 0.0169(12) 0.0149(11) 0.0114(14)
C6A 0.0252(11) 0.024(2) 0.0303(14) 0.0152(14) 0.0152(11) 0.0082(15)
C7A 0.0375(12) 0.026(2) 0.045(3) 0.0115(19) 0.0105(16) 0.0138(17)
C8A 0.028(2) 0.022(3) 0.033(2) 0.0142(19) 0.0110(19) 0.0053(18)
C9A 0.0288(16) 0.0274(14) 0.0337(13) 0.0185(10) 0.0169(14) 0.0132(13)
C10A 0.0583(19) 0.0301(16) 0.0472(15) 0.0254(12) 0.0262(14) 0.0143(13)
C11A 0.023(3) 0.0457(18) 0.0492(12) 0.0369(12) 0.0227(17) 0.0205(15)
C12A 0.030(3) 0.049(2) 0.0371(11) 0.0304(11) 0.0202(17) 0.0246(16)
C13A 0.037(3) 0.0391(16) 0.0317(10) 0.0226(9) 0.0195(10) 0.0222(15)
C14A 0.085(3) 0.040(2) 0.0286(15) 0.0199(14) 0.0237(17) 0.0225(18)
C15A 0.030(2) 0.021(3) 0.035(3) 0.0112(19) 0.0120(19) 0.0096(18)
C16A 0.0359(14) 0.0284(14) 0.0282(14) 0.0150(10) 0.0178(12) 0.0135(10)
C17A 0.053(2) 0.035(3) 0.053(3) 0.0076(18) 0.035(2) 0.0139(15)
C18A 0.054(3) 0.0521(17) 0.052(4) 0.033(2) 0.037(3) 0.0337(17)
C19A 0.039(3) 0.0501(16) 0.054(4) 0.039(3) 0.029(3) 0.0278(17)
C20A 0.0312(16) 0.0391(13) 0.026(3) 0.0211(15) 0.012(2) 0.0127(11)
C21A 0.032(2) 0.0406(15) 0.063(3) 0.0204(15) 0.024(2) 0.0090(12)
C22 0.0244(7) 0.0240(10) 0.0367(9) 0.0120(7) 0.0140(7) 0.0111(7)
C23 0.0332(9) 0.0297(12) 0.0414(11) 0.0176(8) 0.0179(8) 0.0124(8)
C24 0.0316(9) 0.0296(12) 0.0537(13) 0.0216(10) 0.0172(9) 0.0098(8)
C25 0.0260(8) 0.0234(11) 0.0539(13) 0.0109(9) 0.0082(8) 0.0091(7)
C26 0.0337(10) 0.0302(12) 0.0514(13) 0.0011(9) 0.0178(9) 0.0096(8)
C27 0.0310(9) 0.0289(11) 0.0464(12) 0.0058(9) 0.0207(9) 0.0075(8)
C28 0.0266(8) 0.0251(10) 0.0404(10) 0.0164(7) 0.0211(7) 0.0114(7)
C29 0.0326(9) 0.0313(11) 0.0401(10) 0.0188(8) 0.0198(8) 0.0145(8)
C30 0.0342(9) 0.0465(14) 0.0446(11) 0.0297(10) 0.0220(9) 0.0209(9)
C31 0.0420(10) 0.0473(14) 0.0559(13) 0.0379(11) 0.0358(10) 0.0296(10)
C32 0.0421(10) 0.0307(12) 0.0583(13) 0.0259(9) 0.0367(10) 0.0210(9)
C33 0.0302(8) 0.0250(11) 0.0505(12) 0.0169(8) 0.0246(8) 0.0119(7)
C34 0.0245(7) 0.0227(9) 0.0295(8) 0.0084(6) 0.0138(6) 0.0079(6)
C35 0.0270(8) 0.0274(10) 0.0287(8) 0.0099(7) 0.0132(7) 0.0113(7)
C36 0.0342(9) 0.0290(11) 0.0300(9) 0.0127(7) 0.0169(7) 0.0122(7)
C37 0.0293(8) 0.0311(11) 0.0299(9) 0.0106(7) 0.0170(7) 0.0080(7)
C38 0.0256(8) 0.0310(11) 0.0309(9) 0.0096(7) 0.0148(7) 0.0110(7)
C39 0.0271(8) 0.0260(10) 0.0314(9) 0.0113(7) 0.0156(7) 0.0108(7)
C40 0.0296(8) 0.0208(9) 0.0350(9) 0.0105(7) 0.0183(7) 0.0098(7)
C41 0.0316(9) 0.0267(10) 0.0346(10) 0.0076(7) 0.0171(8) 0.0119(7)
C42 0.0360(10) 0.0307(12) 0.0366(10) 0.0075(8) 0.0149(8) 0.0134(8)
C43 0.0482(12) 0.0268(12) 0.0357(10) 0.0122(8) 0.0191(9) 0.0129(9)
C44 0.0447(11) 0.0312(12) 0.0412(11) 0.0162(9) 0.0268(10) 0.0114(9)
C45 0.0337(9) 0.0299(11) 0.0411(11) 0.0144(8) 0.0228(8) 0.0110(8)
B1 0.0241(8) 0.0221(10) 0.0352(10) 0.0112(7) 0.0161(8) 0.0093(7)

loop_
_atom_type_symbol
_atom_type_description
_atom_type_scat_dispersion_real
_atom_type_scat_dispersion_imag
_atom_type_scat_source
C C 0.0033 0.0016 'International Tables Vol C Tables 4.2.6.8 and 6.1.1.4'
H H 0.0000 0.0000 'International Tables Vol C Tables 4.2.6.8 and 6.1.1.4'
B B 0.0013 0.0007 'International Tables Vol C Tables 4.2.6.8 and 6.1.1.4'
Eu Eu -0.1578 3.6682 'International Tables Vol C Tables 4.2.6.8 and 6.1.1.4'
N N 0.0061 0.0033 'International Tables Vol C Tables 4.2.6.8 and 6.1.1.4'

loop_
_geom_angle_atom_site_label_1
_geom_angle_atom_site_label_2
_geom_angle_atom_site_label_3
_geom_angle
_geom_angle_site_symmetry_1
_geom_angle_site_symmetry_3
_geom_angle_publ_flag
N1 Eu1 N1 180.0 . 2_666 ?
N1 Eu1 N2 115.80(15) . 2_666 ?
N1 Eu1 N2 64.20(15) . . ?
N1 Eu1 N2 115.80(15) 2_666 . ?
N1 Eu1 N2 64.20(15) 2_666 2_666 ?
N1 Eu1 N3 115.76(17) . 2_666 ?
N1 Eu1 N3 64.24(17) 2_666 2_666 ?
N1 Eu1 N3 64.24(17) . . ?
N1 Eu1 N3 115.76(17) 2_666 . ?
N1 Eu1 N4 116.91(16) 2_666 . ?
N1 Eu1 N4 116.91(16) . 2_666 ?
N1 Eu1 N4 63.09(16) . . ?
N1 Eu1 N4 63.09(16) 2_666 2_666 ?
N2 Eu1 N2 180.00(13) 2_666 . ?
N3 Eu1 N2 101.44(19) . . ?
N3 Eu1 N2 101.45(19) 2_666 2_666 ?
N3 Eu1 N2 78.56(19) 2_666 . ?
N3 Eu1 N2 78.55(19) . 2_666 ?
N3 Eu1 N3 180.0 2_666 . ?
N3 Eu1 N4 103.0(2) 2_666 2_666 ?
N3 Eu1 N4 103.0(2) . . ?
N3 Eu1 N4 77.0(2) 2_666 . ?
N3 Eu1 N4 77.0(2) . 2_666 ?
N4 Eu1 N2 101.69(9) 2_666 2_666 ?
N4 Eu1 N2 101.69(9) . . ?
N4 Eu1 N2 78.31(9) 2_666 . ?
N4 Eu1 N2 78.31(9) . 2_666 ?
N4 Eu1 N4 180.0 . 2_666 ?
C1 N1 Eu1 109.0(3) . . ?
C1 N1 C8 108.9(4) . . ?
C1 N1 C15 108.6(4) . . ?
C8 N1 Eu1 109.3(3) . . ?
C8 N1 C15 108.2(4) . . ?
C15 N1 Eu1 112.7(3) . . ?
C2 N2 Eu1 111.9(2) . . ?
C2 N2 C6 117.7(4) . . ?
C6 N2 Eu1 124.5(5) . . ?
C9 N3 Eu1 114.8(3) . . ?
C9 N3 C13 117.5(5) . . ?
C13 N3 Eu1 126.8(5) . . ?
C16 N4 Eu1 115.1(2) . . ?
C16 N4 C20 115.9(5) . . ?
C20 N4 Eu1 127.6(5) . . ?
N1 C1 H1A 109.0 . . ?
N1 C1 H1B 109.0 . . ?
N1 C1 C2 113.0(3) . . ?
H1A C1 H1B 107.8 . . ?
C2 C1 H1A 109.0 . . ?
C2 C1 H1B 109.0 . . ?
N2 C2 C1 116.6(3) . . ?
N2 C2 C3 123.9(4) . . ?
C3 C2 C1 119.5(4) . . ?
C2 C3 H3 120.9 . . ?
C2 C3 C4 118.2(6) . . ?
C4 C3 H3 120.9 . . ?
C3 C4 H4 120.9 . . ?
C5 C4 C3 118.2(7) . . ?
C5 C4 H4 120.9 . . ?
C4 C5 H5 119.7 . . ?
C4 C5 C6 120.7(6) . . ?
C6 C5 H5 119.7 . . ?
N2 C6 C5 121.2(6) . . ?
N2 C6 C7 118.0(7) . . ?
C5 C6 C7 120.4(7) . . ?
C6 C7 H7A 109.5 . . ?
C6 C7 H7B 109.5 . . ?
C6 C7 H7C 109.5 . . ?
H7A C7 H7B 109.5 . . ?
H7A C7 H7C 109.5 . . ?
H7B C7 H7C 109.5 . . ?
N1 C8 H8A 108.5 . . ?
N1 C8 H8B 108.5 . . ?
N1 C8 C9 115.2(3) . . ?
H8A C8 H8B 107.5 . . ?
C9 C8 H8A 108.5 . . ?
C9 C8 H8B 108.5 . . ?
N3 C9 C8 117.4(4) . . ?
N3 C9 C10 122.0(6) . . ?
C10 C9 C8 120.5(5) . . ?
C9 C10 H10 120.3 . . ?
C11 C10 C9 119.5(8) . . ?
C11 C10 H10 120.3 . . ?
C10 C11 H11 120.9 . . ?
C12 C11 C10 118.1(7) . . ?
C12 C11 H11 120.9 . . ?
C11 C12 H12 120.1 . . ?
C11 C12 C13 119.7(7) . . ?
C13 C12 H12 120.1 . . ?
N3 C13 C12 122.2(7) . . ?
N3 C13 C14 116.6(8) . . ?
C12 C13 C14 120.9(8) . . ?
C13 C14 H14A 109.5 . . ?
C13 C14 H14B 109.5 . . ?
C13 C14 H14C 109.5 . . ?
H14A C14 H14B 109.5 . . ?
H14A C14 H14C 109.5 . . ?
H14B C14 H14C 109.5 . . ?
N1 C15 H15A 108.6 . . ?
N1 C15 H15B 108.6 . . ?
N1 C15 C16 114.6(3) . . ?
H15A C15 H15B 107.6 . . ?
C16 C15 H15A 108.6 . . ?
C16 C15 H15B 108.6 . . ?
N4 C16 C15 118.8(3) . . ?
N4 C16 C17 122.7(6) . . ?
C17 C16 C15 118.5(6) . . ?
C16 C17 H17 119.6 . . ?
C18 C17 C16 120.8(8) . . ?
C18 C17 H17 119.6 . . ?
C17 C18 H18 121.5 . . ?
C19 C18 C17 116.9(9) . . ?
C19 C18 H18 121.5 . . ?
C18 C19 H19 119.8 . . ?
C18 C19 C20 120.4(8) . . ?
C20 C19 H19 119.8 . . ?
N4 C20 C21 116.2(8) . . ?
C19 C20 N4 122.5(7) . . ?
C19 C20 C21 119.8(9) . . ?
C20 C21 H21A 109.5 . . ?
C20 C21 H21B 109.5 . . ?
C20 C21 H21C 109.5 . . ?
H21A C21 H21B 109.5 . . ?
H21A C21 H21C 109.5 . . ?
H21B C21 H21C 109.5 . . ?
N1A Eu1A N2A 117.1(3) 2_666 . ?
N1A Eu1A N2A 62.9(3) . . ?
N1A Eu1A N3A 63.4(3) . . ?
N1A Eu1A N3A 116.6(3) 2_666 . ?
N1A Eu1A N4A 60.3(3) . . ?
N1A Eu1A N4A 60.3(3) 2_666 2_666 ?
N1A Eu1A N4A 119.7(3) . 2_666 ?
N1A Eu1A N4A 119.7(3) 2_666 . ?
N2A Eu1A N2A 180.0 2_666 . ?
N2A Eu1A N3A 77.3(4) 2_666 . ?
N2A Eu1A N3A 102.7(4) . . ?
N2A Eu1A N4A 81.14(16) 2_666 . ?
N2A Eu1A N4A 98.86(16) 2_666 2_666 ?
N2A Eu1A N4A 81.15(16) . 2_666 ?
N2A Eu1A N4A 98.85(16) . . ?
N3A Eu1A N4A 98.5(4) . . ?
N3A Eu1A N4A 98.5(4) 2_666 2_666 ?
N3A Eu1A N4A 81.5(4) . 2_666 ?
N3A Eu1A N4A 81.5(4) 2_666 . ?
N4A Eu1A N4A 180.0 2_666 . ?
C1A N1A Eu1A 111.7(6) . . ?
C8A N1A Eu1A 109.5(6) . . ?
C8A N1A C1A 106.5(7) . . ?
C8A N1A C15A 107.6(8) . . ?
C15A N1A Eu1A 114.4(6) . . ?
C15A N1A C1A 106.8(7) . . ?
C2A N2A Eu1A 117.8(4) . . ?
C2A N2A C6A 117.1(8) . . ?
C6A N2A Eu1A 124.7(7) . . ?
C9A N3A Eu1A 114.9(6) . . ?
C9A N3A C13A 117.8(10) . . ?
C13A N3A Eu1A 127.1(9) . . ?
C16A N4A Eu1A 114.9(4) . . ?
C16A N4A C20A 120.2(9) . . ?
C20A N4A Eu1A 121.1(9) . . ?
N1A C1A H1AA 108.7 . . ?
N1A C1A H1AB 108.7 . . ?
N1A C1A C2A 114.4(6) . . ?
H1AA C1A H1AB 107.6 . . ?
C2A C1A H1AA 108.7 . . ?
C2A C1A H1AB 108.7 . . ?
N2A C2A C1A 118.6(5) . . ?
N2A C2A C3A 122.6(8) . . ?
C3A C2A C1A 118.8(7) . . ?
C2A C3A H3A 119.9 . . ?
C2A C3A C4A 120.2(12) . . ?
C4A C3A H3A 119.9 . . ?
C3A C4A H4A 121.3 . . ?
C5A C4A C3A 117.5(13) . . ?
C5A C4A H4A 121.3 . . ?
C4A C5A H5A 120.0 . . ?
C4A C5A C6A 119.9(12) . . ?
C6A C5A H5A 120.0 . . ?
N2A C6A C5A 121.5(12) . . ?
N2A C6A C7A 118.3(13) . . ?
C5A C6A C7A 119.2(13) . . ?
C6A C7A H7AA 109.5 . . ?
C6A C7A H7AB 109.5 . . ?
C6A C7A H7AC 109.5 . . ?
H7AA C7A H7AB 109.5 . . ?
H7AA C7A H7AC 109.5 . . ?
H7AB C7A H7AC 109.5 . . ?
N1A C8A H8AA 108.9 . . ?
N1A C8A H8AB 108.9 . . ?
N1A C8A C9A 113.5(6) . . ?
H8AA C8A H8AB 107.7 . . ?
C9A C8A H8AA 108.9 . . ?
C9A C8A H8AB 108.9 . . ?
N3A C9A C8A 119.3(6) . . ?
N3A C9A C10A 121.1(10) . . ?
C10A C9A C8A 119.3(9) . . ?
C9A C10A H10A 120.6 . . ?
C11A C10A C9A 118.8(14) . . ?
C11A C10A H10A 120.6 . . ?
C10A C11A H11A 120.4 . . ?
C12A C11A C10A 119.1(14) . . ?
C12A C11A H11A 120.4 . . ?
C11A C12A H12A 120.1 . . ?
C11A C12A C13A 119.7(13) . . ?
C13A C12A H12A 120.1 . . ?
N3A C13A C12A 121.3(13) . . ?
N3A C13A C14A 119.7(16) . . ?
C12A C13A C14A 117.9(15) . . ?
C13A C14A H14D 109.5 . . ?
C13A C14A H14E 109.5 . . ?
C13A C14A H14F 109.5 . . ?
H14D C14A H14E 109.5 . . ?
H14D C14A H14F 109.5 . . ?
H14E C14A H14F 109.5 . . ?
N1A C15A H15C 109.2 . . ?
N1A C15A H15D 109.2 . . ?
N1A C15A C16A 112.2(6) . . ?
H15C C15A H15D 107.9 . . ?
C16A C15A H15C 109.2 . . ?
C16A C15A H15D 109.2 . . ?
N4A C16A C15A 116.6(5) . . ?
N4A C16A C17A 122.5(10) . . ?
C17A C16A C15A 120.9(10) . . ?
C16A C17A H17A 121.7 . . ?
C18A C17A C16A 116.6(15) . . ?
C18A C17A H17A 121.7 . . ?
C17A C18A H18A 119.8 . . ?
C19A C18A C17A 120.3(16) . . ?
C19A C18A H18A 119.8 . . ?
C18A C19A H19A 119.4 . . ?
C18A C19A C20A 121.1(15) . . ?
C20A C19A H19A 119.4 . . ?
N4A C20A C19A 117.2(13) . . ?
N4A C20A C21A 117.4(16) . . ?
C19A C20A C21A 122.4(16) . . ?
C20A C21A H21D 109.5 . . ?
C20A C21A H21E 109.5 . . ?
C20A C21A H21F 109.5 . . ?
H21D C21A H21E 109.5 . . ?
H21D C21A H21F 109.5 . . ?
H21E C21A H21F 109.5 . . ?
C23 C22 B1 121.09(18) . . ?
C27 C22 C23 114.7(2) . . ?
C27 C22 B1 123.70(19) . . ?
C22 C23 H23 118.6 . . ?
C24 C23 C22 122.8(2) . . ?
C24 C23 H23 118.6 . . ?
C23 C24 H24 119.7 . . ?
C25 C24 C23 120.7(2) . . ?
C25 C24 H24 119.7 . . ?
C24 C25 H25 120.8 . . ?
C26 C25 C24 118.4(2) . . ?
C26 C25 H25 120.8 . . ?
C25 C26 H26 119.7 . . ?
C25 C26 C27 120.5(2) . . ?
C27 C26 H26 119.7 . . ?
C22 C27 H27 118.5 . . ?
C26 C27 C22 122.9(2) . . ?
C26 C27 H27 118.5 . . ?
C29 C28 C33 115.81(19) . . ?
C29 C28 B1 122.84(18) . . ?
C33 C28 B1 121.18(18) . . ?
C28 C29 H29 118.9 . . ?
C30 C29 C28 122.1(2) . . ?
C30 C29 H29 118.9 . . ?
C29 C30 H30 119.8 . . ?
C31 C30 C29 120.4(2) . . ?
C31 C30 H30 119.8 . . ?
C30 C31 H31 120.5 . . ?
C32 C31 C30 118.98(19) . . ?
C32 C31 H31 120.5 . . ?
C31 C32 H32 119.9 . . ?
C31 C32 C33 120.3(2) . . ?
C33 C32 H32 119.9 . . ?
C28 C33 H33 118.8 . . ?
C32 C33 C28 122.4(2) . . ?
C32 C33 H33 118.8 . . ?
C35 C34 C39 115.31(17) . . ?
C35 C34 B1 123.56(16) . . ?
C39 C34 B1 121.13(18) . . ?
C34 C35 H35 118.5 . . ?
C36 C35 C34 122.96(18) . . ?
C36 C35 H35 118.5 . . ?
C35 C36 H36 120.1 . . ?
C37 C36 C35 119.9(2) . . ?
C37 C36 H36 120.1 . . ?
C36 C37 H37 120.4 . . ?
C38 C37 C36 119.25(18) . . ?
C38 C37 H37 120.4 . . ?
C37 C38 H38 119.9 . . ?
C37 C38 C39 120.12(18) . . ?
C39 C38 H38 119.9 . . ?
C34 C39 H39 118.8 . . ?
C38 C39 C34 122.46(19) . . ?
C38 C39 H39 118.8 . . ?
C41 C40 C45 114.54(19) . . ?
C41 C40 B1 124.94(17) . . ?
C45 C40 B1 120.50(17) . . ?
C40 C41 H41 118.6 . . ?
C42 C41 C40 122.9(2) . . ?
C42 C41 H41 118.6 . . ?
C41 C42 H42 119.8 . . ?
C43 C42 C41 120.5(2) . . ?
C43 C42 H42 119.8 . . ?
C42 C43 H43 120.8 . . ?
C44 C43 C42 118.3(2) . . ?
C44 C43 H43 120.8 . . ?
C43 C44 H44 119.8 . . ?
C43 C44 C45 120.5(2) . . ?
C45 C44 H44 119.8 . . ?
C40 C45 H45 118.4 . . ?
C44 C45 C40 123.2(2) . . ?
C44 C45 H45 118.4 . . ?
C22 B1 C28 106.83(15) . . ?
C22 B1 C34 110.88(15) . . ?
C22 B1 C40 110.64(17) . . ?
C28 B1 C40 109.97(15) . . ?
C34 B1 C28 107.80(16) . . ?
C34 B1 C40 110.60(15) . . ?

loop_
_geom_bond_atom_site_label_1
_geom_bond_atom_site_label_2
_geom_bond_distance
_geom_bond_site_symmetry_2
_geom_bond_publ_flag
Eu1 N1 2.702(6) . ?
Eu1 N1 2.702(6) 2_666 ?
Eu1 N2 2.857(3) 2_666 ?
Eu1 N2 2.857(3) . ?
Eu1 N3 2.806(5) 2_666 ?
Eu1 N3 2.806(5) . ?
Eu1 N4 2.851(3) 2_666 ?
Eu1 N4 2.851(3) . ?
N1 C1 1.466(7) . ?
N1 C8 1.470(6) . ?
N1 C15 1.471(6) . ?
N2 C2 1.344(4) . ?
N2 C6 1.363(7) . ?
N3 C9 1.343(7) . ?
N3 C13 1.361(7) . ?
N4 C16 1.336(5) . ?
N4 C20 1.389(8) . ?
C1 H1A 0.9900 . ?
C1 H1B 0.9900 . ?
C1 C2 1.513(4) . ?
C2 C3 1.384(6) . ?
C3 H3 0.9500 . ?
C3 C4 1.400(7) . ?
C4 H4 0.9500 . ?
C4 C5 1.377(7) . ?
C5 H5 0.9500 . ?
C5 C6 1.386(7) . ?
C6 C7 1.490(7) . ?
C7 H7A 0.9800 . ?
C7 H7B 0.9800 . ?
C7 H7C 0.9800 . ?
C8 H8A 0.9900 . ?
C8 H8B 0.9900 . ?
C8 C9 1.507(4) . ?
C9 C10 1.399(8) . ?
C10 H10 0.9500 . ?
C10 C11 1.384(8) . ?
C11 H11 0.9500 . ?
C11 C12 1.377(7) . ?
C12 H12 0.9500 . ?
C12 C13 1.393(7) . ?
C13 C14 1.502(8) . ?
C14 H14A 0.9800 . ?
C14 H14B 0.9800 . ?
C14 H14C 0.9800 . ?
C15 H15A 0.9900 . ?
C15 H15B 0.9900 . ?
C15 C16 1.510(4) . ?
C16 C17 1.402(7) . ?
C17 H17 0.9500 . ?
C17 C18 1.378(9) . ?
C18 H18 0.9500 . ?
C18 C19 1.373(8) . ?
C19 H19 0.9500 . ?
C19 C20 1.381(7) . ?
C20 C21 1.488(8) . ?
C21 H21A 0.9800 . ?
C21 H21B 0.9800 . ?
C21 H21C 0.9800 . ?
Eu1A N1A 2.737(11) 2_666 ?
Eu1A N1A 2.737(11) . ?
Eu1A N2A 2.783(6) 2_666 ?
Eu1A N2A 2.783(6) . ?
Eu1A N3A 2.812(10) . ?
Eu1A N3A 2.812(10) 2_666 ?
Eu1A N4A 2.986(6) . ?
Eu1A N4A 2.986(6) 2_666 ?
N1A C1A 1.484(11) . ?
N1A C8A 1.477(11) . ?
N1A C15A 1.483(11) . ?
N2A C2A 1.344(7) . ?
N2A C6A 1.376(13) . ?
N3A C9A 1.358(11) . ?
N3A C13A 1.361(12) . ?
N4A C16A 1.347(9) . ?
N4A C20A 1.381(12) . ?
C1A H1AA 0.9900 . ?
C1A H1AB 0.9900 . ?
C1A C2A 1.510(7) . ?
C2A C3A 1.379(11) . ?
C3A H3A 0.9500 . ?
C3A C4A 1.385(13) . ?
C4A H4A 0.9500 . ?
C4A C5A 1.378(12) . ?
C5A H5A 0.9500 . ?
C5A C6A 1.381(12) . ?
C6A C7A 1.492(12) . ?
C7A H7AA 0.9800 . ?
C7A H7AB 0.9800 . ?
C7A H7AC 0.9800 . ?
C8A H8AA 0.9900 . ?
C8A H8AB 0.9900 . ?
C8A C9A 1.521(7) . ?
C9A C10A 1.400(12) . ?
C10A H10A 0.9500 . ?
C10A C11A 1.377(13) . ?
C11A H11A 0.9500 . ?
C11A C12A 1.362(13) . ?
C12A H12A 0.9500 . ?
C12A C13A 1.395(12) . ?
C13A C14A 1.504(13) . ?
C14A H14D 0.9800 . ?
C14A H14E 0.9800 . ?
C14A H14F 0.9800 . ?
C15A H15C 0.9900 . ?
C15A H15D 0.9900 . ?
C15A C16A 1.512(7) . ?
C16A C17A 1.400(12) . ?
C17A H17A 0.9500 . ?
C17A C18A 1.386(14) . ?
C18A H18A 0.9500 . ?
C18A C19A 1.368(13) . ?
C19A H19A 0.9500 . ?
C19A C20A 1.386(12) . ?
C20A C21A 1.491(13) . ?
C21A H21D 0.9800 . ?
C21A H21E 0.9800 . ?
C21A H21F 0.9800 . ?
C22 C23 1.409(3) . ?
C22 C27 1.397(3) . ?
C22 B1 1.646(3) . ?
C23 H23 0.9500 . ?
C23 C24 1.389(4) . ?
C24 H24 0.9500 . ?
C24 C25 1.382(4) . ?
C25 H25 0.9500 . ?
C25 C26 1.380(4) . ?
C26 H26 0.9500 . ?
C26 C27 1.396(3) . ?
C27 H27 0.9500 . ?
C28 C29 1.401(3) . ?
C28 C33 1.402(3) . ?
C28 B1 1.652(3) . ?
C29 H29 0.9500 . ?
C29 C30 1.401(3) . ?
C30 H30 0.9500 . ?
C30 C31 1.385(4) . ?
C31 H31 0.9500 . ?
C31 C32 1.382(4) . ?
C32 H32 0.9500 . ?
C32 C33 1.397(3) . ?
C33 H33 0.9500 . ?
C34 C35 1.400(3) . ?
C34 C39 1.415(2) . ?
C34 B1 1.651(3) . ?
C35 H35 0.9500 . ?
C35 C36 1.398(3) . ?
C36 H36 0.9500 . ?
C36 C37 1.390(3) . ?
C37 H37 0.9500 . ?
C37 C38 1.387(3) . ?
C38 H38 0.9500 . ?
C38 C39 1.396(3) . ?
C39 H39 0.9500 . ?
C40 C41 1.405(3) . ?
C40 C45 1.411(3) . ?
C40 B1 1.652(3) . ?
C41 H41 0.9500 . ?
C41 C42 1.397(3) . ?
C42 H42 0.9500 . ?
C42 C43 1.391(3) . ?
C43 H43 0.9500 . ?
C43 C44 1.386(4) . ?
C44 H44 0.9500 . ?
C44 C45 1.389(3) . ?
C45 H45 0.9500 . ?

loop_
_geom_torsion_atom_site_label_1
_geom_torsion_atom_site_label_2
_geom_torsion_atom_site_label_3
_geom_torsion_atom_site_label_4
_geom_torsion
_geom_torsion_site_symmetry_1
_geom_torsion_site_symmetry_2
_geom_torsion_site_symmetry_3
_geom_torsion_site_symmetry_4
_geom_torsion_publ_flag
Eu1 N1 C1 C2 -53.2(4) . . . . ?
Eu1 N1 C8 C9 -49.1(4) . . . . ?
Eu1 N1 C15 C16 -45.2(4) . . . . ?
Eu1 N2 C2 C1 -27.7(3) . . . . ?
Eu1 N2 C2 C3 154.0(3) . . . . ?
Eu1 N2 C6 C5 -152.7(8) . . . . ?
Eu1 N2 C6 C7 35.1(16) . . . . ?
Eu1 N3 C9 C8 -17.3(7) . . . . ?
Eu1 N3 C9 C10 159.9(7) . . . . ?
Eu1 N3 C13 C12 -166.5(8) . . . . ?
Eu1 N3 C13 C14 20.6(18) . . . . ?
Eu1 N4 C16 C15 -14.9(3) . . . . ?
Eu1 N4 C16 C17 166.4(5) . . . . ?
Eu1 N4 C20 C19 -172.2(6) . . . . ?
Eu1 N4 C20 C21 21.4(13) . . . . ?
N1 C1 C2 N2 57.5(4) . . . . ?
N1 C1 C2 C3 -124.1(4) . . . . ?
N1 C8 C9 N3 46.8(6) . . . . ?
N1 C8 C9 C10 -130.4(7) . . . . ?
N1 C15 C16 N4 41.3(5) . . . . ?
N1 C15 C16 C17 -140.0(6) . . . . ?
N2 C2 C3 C4 -0.9(6) . . . . ?
N3 C9 C10 C11 11.2(14) . . . . ?
N4 C16 C17 C18 5.3(12) . . . . ?
C1 N1 C8 C9 69.9(5) . . . . ?
C1 N1 C15 C16 -166.1(3) . . . . ?
C1 C2 C3 C4 -179.1(4) . . . . ?
C2 N2 C6 C5 -2.0(16) . . . . ?
C2 N2 C6 C7 -174.3(9) . . . . ?
C2 C3 C4 C5 4.0(7) . . . . ?
C3 C4 C5 C6 -6.2(10) . . . . ?
C4 C5 C6 N2 5.3(17) . . . . ?
C4 C5 C6 C7 177.4(10) . . . . ?
C6 N2 C2 C1 178.1(8) . . . . ?
C6 N2 C2 C3 -0.1(9) . . . . ?
C8 N1 C1 C2 -172.3(3) . . . . ?
C8 N1 C15 C16 75.8(5) . . . . ?
C8 C9 C10 C11 -171.7(7) . . . . ?
C9 N3 C13 C12 2.1(18) . . . . ?
C9 N3 C13 C14 -170.9(12) . . . . ?
C9 C10 C11 C12 -3.9(13) . . . . ?
C10 C11 C12 C13 -3.7(13) . . . . ?
C11 C12 C13 N3 4.9(17) . . . . ?
C11 C12 C13 C14 177.5(12) . . . . ?
C13 N3 C9 C8 172.7(9) . . . . ?
C13 N3 C9 C10 -10.1(14) . . . . ?
C15 N1 C1 C2 70.0(5) . . . . ?
C15 N1 C8 C9 -172.2(3) . . . . ?
C15 C16 C17 C18 -173.4(9) . . . . ?
C16 N4 C20 C19 -6.4(12) . . . . ?
C16 N4 C20 C21 -172.7(10) . . . . ?
C16 C17 C18 C19 -1.7(16) . . . . ?
C17 C18 C19 C20 -5.6(18) . . . . ?
C18 C19 C20 N4 10.1(16) . . . . ?
C18 C19 C20 C21 176.0(13) . . . . ?
C20 N4 C16 C15 177.4(6) . . . . ?
C20 N4 C16 C17 -1.2(8) . . . . ?
Eu1A N1A C1A C2A 43.8(7) . . . . ?
Eu1A N1A C8A C9A 50.1(7) . . . . ?
Eu1A N1A C15A C16A 53.0(7) . . . . ?
Eu1A N2A C2A C1A 8.8(6) . . . . ?
Eu1A N2A C2A C3A -173.6(5) . . . . ?
Eu1A N2A C6A C5A -178.4(16) . . . . ?
Eu1A N2A C6A C7A -10(3) . . . . ?
Eu1A N3A C9A C8A 8.2(15) . . . . ?
Eu1A N3A C9A C10A -165.7(12) . . . . ?
Eu1A N3A C13A C12A 178.6(17) . . . . ?
Eu1A N3A C13A C14A -13(4) . . . . ?
Eu1A N4A C16A C15A 19.8(6) . . . . ?
Eu1A N4A C16A C17A -159.2(10) . . . . ?
Eu1A N4A C20A C19A 169.0(15) . . . . ?
Eu1A N4A C20A C21A -30(3) . . . . ?
N1A C1A C2A N2A -36.3(8) . . . . ?
N1A C1A C2A C3A 146.0(8) . . . . ?
N1A C8A C9A N3A -40.8(13) . . . . ?
N1A C8A C9A C10A 133.3(12) . . . . ?
N1A C15A C16A N4A -48.5(7) . . . . ?
N1A C15A C16A C17A 130.5(11) . . . . ?
N2A C2A C3A C4A -3.3(13) . . . . ?
N3A C9A C10A C11A -16(2) . . . . ?
N4A C16A C17A C18A -5(2) . . . . ?
C1A N1A C8A C9A 171.0(6) . . . . ?
C1A N1A C15A C16A -71.2(8) . . . . ?
C1A C2A C3A C4A 174.4(9) . . . . ?
C2A N2A C6A C5A 9(3) . . . . ?
C2A N2A C6A C7A 176.9(19) . . . . ?
C2A C3A C4A C5A -1.7(17) . . . . ?
C3A C4A C5A C6A 10(2) . . . . ?
C4A C5A C6A N2A -14(3) . . . . ?
C4A C5A C6A C7A 178(2) . . . . ?
C6A N2A C2A C1A -177.8(16) . . . . ?
C6A N2A C2A C3A -0.1(18) . . . . ?
C8A N1A C1A C2A -75.7(8) . . . . ?
C8A N1A C15A C16A 174.9(6) . . . . ?
C8A C9A C10A C11A 169.6(14) . . . . ?
C9A N3A C13A C12A 2(4) . . . . ?
C9A N3A C13A C14A 170(2) . . . . ?
C9A C10A C11A C12A 8(3) . . . . ?
C10A C11A C12A C13A 5(3) . . . . ?
C11A C12A C13A N3A -10(4) . . . . ?
C11A C12A C13A C14A -178(2) . . . . ?
C13A N3A C9A C8A -174.8(19) . . . . ?
C13A N3A C9A C10A 11(3) . . . . ?
C15A N1A C1A C2A 169.6(6) . . . . ?
C15A N1A C8A C9A -74.8(8) . . . . ?
C15A C16A C17A C18A 175.8(17) . . . . ?
C16A N4A C20A C19A 12(3) . . . . ?
C16A N4A C20A C21A 173(2) . . . . ?
C16A C17A C18A C19A 0(3) . . . . ?
C17A C18A C19A C20A 12(4) . . . . ?
C18A C19A C20A N4A -18(3) . . . . ?
C18A C19A C20A C21A -177(3) . . . . ?
C20A N4A C16A C15A 178.0(13) . . . . ?
C20A N4A C16A C17A -1.0(18) . . . . ?
C22 C23 C24 C25 -1.3(3) . . . . ?
C23 C22 C27 C26 -0.9(3) . . . . ?
C23 C22 B1 C28 67.4(2) . . . . ?
C23 C22 B1 C34 -175.34(17) . . . . ?
C23 C22 B1 C40 -52.2(2) . . . . ?
C23 C24 C25 C26 -0.7(3) . . . . ?
C24 C25 C26 C27 1.7(4) . . . . ?
C25 C26 C27 C22 -1.0(4) . . . . ?
C27 C22 C23 C24 2.0(3) . . . . ?
C27 C22 B1 C28 -104.0(2) . . . . ?
C27 C22 B1 C34 13.2(3) . . . . ?
C27 C22 B1 C40 136.4(2) . . . . ?
C28 C29 C30 C31 -0.3(3) . . . . ?
C29 C28 C33 C32 2.2(3) . . . . ?
C29 C28 B1 C22 27.4(3) . . . . ?
C29 C28 B1 C34 -91.8(2) . . . . ?
C29 C28 B1 C40 147.52(19) . . . . ?
C29 C30 C31 C32 0.6(3) . . . . ?
C30 C31 C32 C33 0.5(3) . . . . ?
C31 C32 C33 C28 -2.0(3) . . . . ?
C33 C28 C29 C30 -1.1(3) . . . . ?
C33 C28 B1 C22 -157.58(19) . . . . ?
C33 C28 B1 C34 83.2(2) . . . . ?
C33 C28 B1 C40 -37.5(3) . . . . ?
C34 C35 C36 C37 0.8(3) . . . . ?
C35 C34 C39 C38 -2.3(3) . . . . ?
C35 C34 B1 C22 -120.5(2) . . . . ?
C35 C34 B1 C28 -3.9(3) . . . . ?
C35 C34 B1 C40 116.4(2) . . . . ?
C35 C36 C37 C38 -0.7(3) . . . . ?
C36 C37 C38 C39 -0.8(3) . . . . ?
C37 C38 C39 C34 2.4(3) . . . . ?
C39 C34 C35 C36 0.7(3) . . . . ?
C39 C34 B1 C22 60.4(2) . . . . ?
C39 C34 B1 C28 176.99(17) . . . . ?
C39 C34 B1 C40 -62.8(2) . . . . ?
C40 C41 C42 C43 0.9(4) . . . . ?
C41 C40 C45 C44 2.4(3) . . . . ?
C41 C40 B1 C22 -103.7(2) . . . . ?
C41 C40 B1 C28 138.5(2) . . . . ?
C41 C40 B1 C34 19.6(3) . . . . ?
C41 C42 C43 C44 1.4(4) . . . . ?
C42 C43 C44 C45 -1.8(4) . . . . ?
C43 C44 C45 C40 -0.2(4) . . . . ?
C45 C40 C41 C42 -2.8(3) . . . . ?
C45 C40 B1 C22 74.5(2) . . . . ?
C45 C40 B1 C28 -43.3(3) . . . . ?
C45 C40 B1 C34 -162.22(18) . . . . ?
B1 C22 C23 C24 -170.2(2) . . . . ?
B1 C22 C27 C26 171.0(2) . . . . ?
B1 C28 C29 C30 174.21(19) . . . . ?
B1 C28 C33 C32 -173.17(19) . . . . ?
B1 C34 C35 C36 -178.49(18) . . . . ?
B1 C34 C39 C38 176.93(18) . . . . ?
B1 C40 C41 C42 175.5(2) . . . . ?
B1 C40 C45 C44 -175.9(2) . . . . ?
